data_7127028
loop_
_publ_author_name
'Gu, Yichao'
'Sun, Xueliang'
'Wan, Bin'
'Lu, Zhuoer'
'Zhang, Yanghui'

_publ_section_title
;
 C(sp<sup>3</sup>)-H activation-enabled cross-coupling of two aryl
 halides: an approach to 9,10-dihydrophenanthrenes.
;
_journal_issue 74
_journal_name_full 'Chemical communications (Cambridge, England)'
_journal_page_first 10942
_journal_page_last 10945
_journal_paper_doi 10.1039/d0cc04602g
_journal_volume 56
_journal_year 2020
_chemical_formula_sum 'C16 H15 F'
_chemical_formula_weight 226.28
_space_group_crystal_system monoclinic
_space_group_IT_number 14
_space_group_name_Hall '-P 2ybc'
_space_group_name_H-M_alt 'P 1 21/c 1'
_atom_sites_solution_hydrogens geom
_audit_creation_method SHELXL-2018/1
_audit_update_record
;
2020-07-01 deposited with the CCDC.	2020-08-06 downloaded from the CCDC.
;
_cell_angle_alpha 90
_cell_angle_beta 104.759(19)
_cell_angle_gamma 90
_cell_formula_units_Z 4
_cell_length_a 14.697(8)
_cell_length_b 5.790(3)
_cell_length_c 14.578(8)
_cell_measurement_reflns_used 4977
_cell_measurement_temperature 281(2)
_cell_measurement_theta_max 25.26
_cell_measurement_theta_min 2.87
_cell_volume 1199.6(11)
_computing_cell_refinement 'Bruker SAINT'
_computing_data_collection 'Bruker APEX3'
_computing_data_reduction 'Bruker SAINT'
_computing_molecular_graphics 'Bruker SHELXTL'
_computing_publication_material 'Bruker SHELXTL'
_computing_structure_refinement 'SHELXL-2018/1 (Sheldrick, 2018)'
_computing_structure_solution 'SHELXT 2014/5 (Sheldrick, 2014)'
_diffrn_ambient_temperature 281(2)
_diffrn_measured_fraction_theta_full 0.999
_diffrn_measured_fraction_theta_max 0.999
_diffrn_measurement_device_type 'Bruker APEX-III CMOS'
_diffrn_measurement_method '\f and \w scans'
_diffrn_radiation_type MoK\a
_diffrn_radiation_wavelength 0.71073
_diffrn_reflns_av_R_equivalents 0.0505
_diffrn_reflns_av_unetI/netI 0.0334
_diffrn_reflns_Laue_measured_fraction_full 0.999
_diffrn_reflns_Laue_measured_fraction_max 0.999
_diffrn_reflns_limit_h_max 17
_diffrn_reflns_limit_h_min -17
_diffrn_reflns_limit_k_max 6
_diffrn_reflns_limit_k_min -6
_diffrn_reflns_limit_l_max 17
_diffrn_reflns_limit_l_min -17
_diffrn_reflns_number 13101
_diffrn_reflns_point_group_measured_fraction_full 0.999
_diffrn_reflns_point_group_measured_fraction_max 0.999
_diffrn_reflns_theta_full 25.242
_diffrn_reflns_theta_max 25.334
_diffrn_reflns_theta_min 2.867
_exptl_absorpt_coefficient_mu 0.082
_exptl_absorpt_correction_type multi-scan
_exptl_absorpt_process_details sadabs
_exptl_crystal_colour colourless
_exptl_crystal_density_diffrn 1.253
_exptl_crystal_description block
_exptl_crystal_F_000 480
_exptl_crystal_recrystallization_method 'Re-crystallisation from solvent: CDCl3'
_exptl_crystal_size_max 0.290
_exptl_crystal_size_mid 0.280
_exptl_crystal_size_min 0.070
_exptl_transmission_factor_max 0.7452
_exptl_transmission_factor_min 0.5697
_refine_diff_density_max 0.198
_refine_diff_density_min -0.208
_refine_diff_density_rms 0.054
_refine_ls_extinction_coef 0.026(5)
_refine_ls_extinction_expression Fc^*^=kFc[1+0.001xFc^2^\l^3^/sin(2\q)]^-1/4^
_refine_ls_extinction_method 'SHELXL-2018/1 (Sheldrick 2018)'
_refine_ls_goodness_of_fit_ref 1.035
_refine_ls_hydrogen_treatment constr
_refine_ls_matrix_type full
_refine_ls_number_parameters 157
_refine_ls_number_reflns 2173
_refine_ls_number_restraints 0
_refine_ls_restrained_S_all 1.035
_refine_ls_R_factor_all 0.0756
_refine_ls_R_factor_gt 0.0570
_refine_ls_shift/su_max 0.000
_refine_ls_shift/su_mean 0.000
_refine_ls_structure_factor_coef Fsqd
_refine_ls_weighting_details 'w=1/[\s^2^(Fo^2^)+(0.0895P)^2^+0.3831P] where P=(Fo^2^+2Fc^2^)/3'
_refine_ls_weighting_scheme calc
_refine_ls_wR_factor_gt 0.1493
_refine_ls_wR_factor_ref 0.1688
_reflns_Friedel_coverage 0.000
_reflns_number_gt 1608
_reflns_number_total 2173
_reflns_threshold_expression 'I > 2\s(I)'
_cod_data_source_file d0cc04602g2.cif
_cod_data_source_block 200611a_a
_cod_depositor_comments 'Adding full bibliography for 7127028.cif.'
_cod_original_cell_volume 1199.5(11)
_cod_original_sg_symbol_H-M 'P 21/c'
_cod_database_code 7127028
_shelx_shelxl_version_number 2018/1
_shelx_space_group_comment
; 
The symmetry employed for this shelxl refinement is uniquely defined 
by the following loop, which should always be used as a source of 
symmetry information in preference to the above space-group names. 
They are only intended as comments. 
;
_shelx_estimated_absorpt_t_min 0.977
_shelx_estimated_absorpt_t_max 0.994

loop_
_space_group_symop_operation_xyz
'x, y, z'
'-x, y+1/2, -z+1/2'
'-x, -y, -z'
'x, -y-1/2, z-1/2'

loop_
_atom_site_label
_atom_site_type_symbol
_atom_site_fract_x
_atom_site_fract_y
_atom_site_fract_z
_atom_site_U_iso_or_equiv
_atom_site_adp_type
_atom_site_occupancy
_atom_site_site_symmetry_order
_atom_site_calc_flag
_atom_site_refinement_flags_posn
_atom_site_refinement_flags_adp
_atom_site_refinement_flags_occupancy
_atom_site_disorder_assembly
_atom_site_disorder_group
F1 F 0.47166(9) 0.1749(3) 0.61439(10) 0.0728(5) Uani 1 1 d . . . . .
C1 C 0.80923(13) 0.5637(4) 0.49697(14) 0.0472(5) Uani 1 1 d . . . . .
C2 C 0.86518(15) 0.5358(4) 0.43386(16) 0.0567(6) Uani 1 1 d . . . . .
H2 H 0.921776 0.615825 0.444329 0.068 Uiso 1 1 calc R U . . .
C3 C 0.83874(17) 0.3924(5) 0.35619(16) 0.0660(7) Uani 1 1 d . . . . .
H3 H 0.877787 0.375146 0.315485 0.079 Uiso 1 1 calc R U . . .
C4 C 0.75508(16) 0.2752(5) 0.33874(16) 0.0654(7) Uani 1 1 d . . . . .
H4 H 0.736845 0.180391 0.285729 0.078 Uiso 1 1 calc R U . . .
C5 C 0.69806(15) 0.2983(4) 0.40000(15) 0.0555(6) Uani 1 1 d . . . . .
H5 H 0.641407 0.218191 0.387945 0.067 Uiso 1 1 calc R U . . .
C6 C 0.72406(13) 0.4405(4) 0.48009(13) 0.0459(5) Uani 1 1 d . . . . .
C7 C 0.66319(13) 0.4625(4) 0.54671(13) 0.0453(5) Uani 1 1 d . . . . .
C8 C 0.59382(14) 0.3015(4) 0.54978(14) 0.0499(5) Uani 1 1 d . . . . .
H8 H 0.584239 0.173985 0.509662 0.060 Uiso 1 1 calc R U . . .
C9 C 0.53962(14) 0.3334(4) 0.61288(15) 0.0536(6) Uani 1 1 d . . . . .
C10 C 0.55123(16) 0.5162(5) 0.67381(16) 0.0611(6) Uani 1 1 d . . . . .
H10 H 0.513557 0.533220 0.715857 0.073 Uiso 1 1 calc R U . . .
C11 C 0.62035(16) 0.6748(4) 0.67123(16) 0.0600(6) Uani 1 1 d . . . . .
H11 H 0.629517 0.799974 0.712565 0.072 Uiso 1 1 calc R U . . .
C12 C 0.67691(14) 0.6523(4) 0.60811(15) 0.0498(5) Uani 1 1 d . . . . .
C13 C 0.75075(16) 0.8248(4) 0.60248(18) 0.0603(6) Uani 1 1 d . . . . .
H13A H 0.767726 0.911538 0.661300 0.072 Uiso 1 1 calc R U . . .
H13B H 0.724945 0.932636 0.551588 0.072 Uiso 1 1 calc R U . . .
C14 C 0.83945(14) 0.7146(4) 0.58501(15) 0.0506(5) Uani 1 1 d . . . . .
C15 C 0.90668(18) 0.9082(4) 0.5743(2) 0.0707(7) Uani 1 1 d . . . . .
H15A H 0.964094 0.842541 0.566171 0.106 Uiso 1 1 calc R U . . .
H15B H 0.920185 1.003281 0.630103 0.106 Uiso 1 1 calc R U . . .
H15C H 0.878001 1.000521 0.519911 0.106 Uiso 1 1 calc R U . . .
C16 C 0.88814(17) 0.5613(4) 0.66917(16) 0.0624(6) Uani 1 1 d . . . . .
H16A H 0.845775 0.441560 0.677512 0.094 Uiso 1 1 calc R U . . .
H16B H 0.905691 0.653372 0.725694 0.094 Uiso 1 1 calc R U . . .
H16C H 0.943406 0.493060 0.656904 0.094 Uiso 1 1 calc R U . . .

loop_
_atom_site_aniso_label
_atom_site_aniso_U_11
_atom_site_aniso_U_22
_atom_site_aniso_U_33
_atom_site_aniso_U_23
_atom_site_aniso_U_13
_atom_site_aniso_U_12
F1 0.0673(9) 0.0909(11) 0.0694(9) 0.0095(7) 0.0343(7) -0.0091(7)
C1 0.0484(11) 0.0546(12) 0.0393(11) 0.0050(9) 0.0128(8) 0.0054(9)
C2 0.0504(12) 0.0746(15) 0.0489(12) 0.0040(11) 0.0198(9) -0.0033(11)
C3 0.0606(14) 0.0999(19) 0.0442(12) -0.0022(12) 0.0258(10) 0.0013(13)
C4 0.0616(14) 0.0945(18) 0.0429(12) -0.0131(12) 0.0186(10) -0.0047(13)
C5 0.0497(12) 0.0735(15) 0.0451(12) -0.0053(10) 0.0156(9) -0.0033(11)
C6 0.0461(11) 0.0552(12) 0.0378(10) 0.0047(8) 0.0136(8) 0.0042(9)
C7 0.0447(10) 0.0526(12) 0.0400(11) 0.0052(8) 0.0135(8) 0.0079(9)
C8 0.0497(11) 0.0590(13) 0.0428(11) 0.0037(9) 0.0153(9) 0.0065(10)
C9 0.0483(12) 0.0689(14) 0.0462(12) 0.0104(10) 0.0171(9) 0.0041(10)
C10 0.0581(13) 0.0847(17) 0.0469(13) 0.0038(11) 0.0251(10) 0.0122(12)
C11 0.0613(13) 0.0709(15) 0.0507(13) -0.0072(11) 0.0196(10) 0.0123(12)
C12 0.0509(11) 0.0539(12) 0.0461(11) 0.0008(9) 0.0155(9) 0.0092(9)
C13 0.0661(14) 0.0537(13) 0.0633(14) -0.0063(10) 0.0205(11) 0.0052(11)
C14 0.0525(12) 0.0506(12) 0.0497(12) -0.0020(9) 0.0151(9) -0.0011(9)
C15 0.0715(16) 0.0637(15) 0.0785(17) -0.0020(13) 0.0220(13) -0.0088(12)
C16 0.0635(14) 0.0737(16) 0.0479(13) 0.0003(11) 0.0103(10) 0.0025(12)

loop_
_atom_type_symbol
_atom_type_description
_atom_type_scat_dispersion_real
_atom_type_scat_dispersion_imag
_atom_type_scat_source
C C 0.0033 0.0016 'International Tables Vol C Tables 4.2.6.8 and 6.1.1.4'
H H 0.0000 0.0000 'International Tables Vol C Tables 4.2.6.8 and 6.1.1.4'
F F 0.0171 0.0103 'International Tables Vol C Tables 4.2.6.8 and 6.1.1.4'

loop_
_geom_angle_atom_site_label_1
_geom_angle_atom_site_label_2
_geom_angle_atom_site_label_3
_geom_angle
_geom_angle_site_symmetry_1
_geom_angle_site_symmetry_3
_geom_angle_publ_flag
C2 C1 C6 118.4(2) . . ?
C2 C1 C14 122.00(19) . . ?
C6 C1 C14 119.60(18) . . ?
C3 C2 C1 121.5(2) . . ?
C3 C2 H2 119.2 . . ?
C1 C2 H2 119.2 . . ?
C4 C3 C2 120.2(2) . . ?
C4 C3 H3 119.9 . . ?
C2 C3 H3 119.9 . . ?
C3 C4 C5 119.8(2) . . ?
C3 C4 H4 120.1 . . ?
C5 C4 H4 120.1 . . ?
C4 C5 C6 121.1(2) . . ?
C4 C5 H5 119.5 . . ?
C6 C5 H5 119.5 . . ?
C5 C6 C1 119.06(19) . . ?
C5 C6 C7 120.95(18) . . ?
C1 C6 C7 119.99(18) . . ?
C8 C7 C12 119.57(19) . . ?
C8 C7 C6 122.19(19) . . ?
C12 C7 C6 118.24(18) . . ?
C9 C8 C7 119.1(2) . . ?
C9 C8 H8 120.5 . . ?
C7 C8 H8 120.5 . . ?
F1 C9 C10 118.91(19) . . ?
F1 C9 C8 118.2(2) . . ?
C10 C9 C8 122.8(2) . . ?
C9 C10 C11 118.1(2) . . ?
C9 C10 H10 121.0 . . ?
C11 C10 H10 121.0 . . ?
C10 C11 C12 121.6(2) . . ?
C10 C11 H11 119.2 . . ?
C12 C11 H11 119.2 . . ?
C11 C12 C7 118.8(2) . . ?
C11 C12 C13 122.5(2) . . ?
C7 C12 C13 118.61(19) . . ?
C12 C13 C14 113.12(18) . . ?
C12 C13 H13A 109.0 . . ?
C14 C13 H13A 109.0 . . ?
C12 C13 H13B 109.0 . . ?
C14 C13 H13B 109.0 . . ?
H13A C13 H13B 107.8 . . ?
C1 C14 C15 113.08(19) . . ?
C1 C14 C13 107.56(17) . . ?
C15 C14 C13 108.16(19) . . ?
C1 C14 C16 108.57(18) . . ?
C15 C14 C16 108.89(19) . . ?
C13 C14 C16 110.58(19) . . ?
C14 C15 H15A 109.5 . . ?
C14 C15 H15B 109.5 . . ?
H15A C15 H15B 109.5 . . ?
C14 C15 H15C 109.5 . . ?
H15A C15 H15C 109.5 . . ?
H15B C15 H15C 109.5 . . ?
C14 C16 H16A 109.5 . . ?
C14 C16 H16B 109.5 . . ?
H16A C16 H16B 109.5 . . ?
C14 C16 H16C 109.5 . . ?
H16A C16 H16C 109.5 . . ?
H16B C16 H16C 109.5 . . ?

loop_
_geom_bond_atom_site_label_1
_geom_bond_atom_site_label_2
_geom_bond_distance
_geom_bond_site_symmetry_2
_geom_bond_publ_flag
F1 C9 1.361(3) . ?
C1 C2 1.391(3) . ?
C1 C6 1.407(3) . ?
C1 C14 1.522(3) . ?
C2 C3 1.378(3) . ?
C2 H2 0.9300 . ?
C3 C4 1.370(3) . ?
C3 H3 0.9300 . ?
C4 C5 1.378(3) . ?
C4 H4 0.9300 . ?
C5 C6 1.400(3) . ?
C5 H5 0.9300 . ?
C6 C7 1.484(3) . ?
C7 C8 1.390(3) . ?
C7 C12 1.399(3) . ?
C8 C9 1.374(3) . ?
C8 H8 0.9300 . ?
C9 C10 1.364(3) . ?
C10 C11 1.377(3) . ?
C10 H10 0.9300 . ?
C11 C12 1.394(3) . ?
C11 H11 0.9300 . ?
C12 C13 1.492(3) . ?
C13 C14 1.530(3) . ?
C13 H13A 0.9700 . ?
C13 H13B 0.9700 . ?
C14 C15 1.529(3) . ?
C14 C16 1.535(3) . ?
C15 H15A 0.9600 . ?
C15 H15B 0.9600 . ?
C15 H15C 0.9600 . ?
C16 H16A 0.9600 . ?
C16 H16B 0.9600 . ?
C16 H16C 0.9600 . ?

loop_
_geom_torsion_atom_site_label_1
_geom_torsion_atom_site_label_2
_geom_torsion_atom_site_label_3
_geom_torsion_atom_site_label_4
_geom_torsion
_geom_torsion_site_symmetry_1
_geom_torsion_site_symmetry_2
_geom_torsion_site_symmetry_3
_geom_torsion_site_symmetry_4
_geom_torsion_publ_flag
C6 C1 C2 C3 0.3(3) . . . . ?
C14 C1 C2 C3 177.6(2) . . . . ?
C1 C2 C3 C4 0.8(4) . . . . ?
C2 C3 C4 C5 -1.0(4) . . . . ?
C3 C4 C5 C6 0.1(4) . . . . ?
C4 C5 C6 C1 0.9(3) . . . . ?
C4 C5 C6 C7 -179.1(2) . . . . ?
C2 C1 C6 C5 -1.1(3) . . . . ?
C14 C1 C6 C5 -178.58(18) . . . . ?
C2 C1 C6 C7 178.94(18) . . . . ?
C14 C1 C6 C7 1.5(3) . . . . ?
C5 C6 C7 C8 18.6(3) . . . . ?
C1 C6 C7 C8 -161.48(18) . . . . ?
C5 C6 C7 C12 -161.46(19) . . . . ?
C1 C6 C7 C12 18.5(3) . . . . ?
C12 C7 C8 C9 0.4(3) . . . . ?
C6 C7 C8 C9 -179.62(18) . . . . ?
C7 C8 C9 F1 179.55(17) . . . . ?
C7 C8 C9 C10 -0.6(3) . . . . ?
F1 C9 C10 C11 -179.99(19) . . . . ?
C8 C9 C10 C11 0.1(3) . . . . ?
C9 C10 C11 C12 0.4(3) . . . . ?
C10 C11 C12 C7 -0.5(3) . . . . ?
C10 C11 C12 C13 178.6(2) . . . . ?
C8 C7 C12 C11 0.1(3) . . . . ?
C6 C7 C12 C11 -179.86(18) . . . . ?
C8 C7 C12 C13 -179.05(19) . . . . ?
C6 C7 C12 C13 1.0(3) . . . . ?
C11 C12 C13 C14 142.4(2) . . . . ?
C7 C12 C13 C14 -38.5(3) . . . . ?
C2 C1 C14 C15 26.8(3) . . . . ?
C6 C1 C14 C15 -155.87(19) . . . . ?
C2 C1 C14 C13 146.1(2) . . . . ?
C6 C1 C14 C13 -36.5(3) . . . . ?
C2 C1 C14 C16 -94.2(2) . . . . ?
C6 C1 C14 C16 83.2(2) . . . . ?
C12 C13 C14 C1 54.0(2) . . . . ?
C12 C13 C14 C15 176.40(19) . . . . ?
C12 C13 C14 C16 -64.4(2) . . . . ?
